data_1528982
loop_
_publ_author_name
'West, D.V.'
'McQueen, T.M.'
'Williams, A.J.'
'Posen, I.D.'
'Cava, R.J.'
'Huang, Q.'
'Ke, X.'
'Schiffer, P.'
'Zandbergen, H.W.'

_publ_section_title
;
 The A(2+) Mn5 (S O4)6 family of triangular lattice, ferrimagnetic
 sulfates
;
_journal_name_full 'Journal of Solid State Chemistry'
_journal_page_first 1343
_journal_page_last 1350
_journal_volume 182
_journal_year 2009
_chemical_formula_sum 'Mn5 O24 S6 Sr'
_chemical_name_systematic 'Sr Mn5 (S O4)6'
_space_group_IT_number 147
_symmetry_space_group_name_Hall '-P 3'
_symmetry_space_group_name_H-M 'P -3'
_cell_angle_alpha 90
_cell_angle_beta 90
_cell_angle_gamma 120
_cell_formula_units_Z 3
_cell_length_a 14.5938
_cell_length_b 14.5938
_cell_length_c 7.5185
_cell_volume 1386.751
_citation_journal_id_ASTM JSSCBI
_cod_data_source_file West_JSSCBI_2009_1765.cif
_cod_data_source_block Mn5O24S6Sr1
_cod_original_formula_sum 'Mn5 O24 S6 Sr1'
_cod_database_code 1528982

loop_
_symmetry_equiv_pos_as_xyz
x,y,z
-y,x-y,z
-x+y,-x,z
-x,-y,-z
y,-x+y,-z
x-y,x,-z

loop_
_atom_site_label
_atom_site_type_symbol
_atom_site_fract_x
_atom_site_fract_y
_atom_site_fract_z
_atom_site_occupancy
_atom_site_U_iso_or_equiv
Mn2 Mn+2 0.3333 0.6667 0.487 1 0.0
O9 O-2 0.157 0.441 0.076 1 0.0
O5 O-2 0.465 0.093 0.39 1 0.0
O3 O-2 0.302 0.211 0.236 1 0.0
Sr1 Sr+2 0 0 0.5 1 0.0
O4 O-2 0.116 0.086 0.228 1 0.0
O10 O-2 0.134 0.424 0.393 1 0.0
O7 O-2 0.574 0.027 0.245 1 0.0
Mn3 Mn+2 0.002 0.661 0.04 1 0.0
O6 O-2 0.493 0.11 0.072 1 0.0
S3 S+6 0.206 0.441 0.246 1 0.0
O2 O-2 0.228 0.05 0.416 1 0.0
Sr2 Sr+2 0.3333 0.6667 0.993 1 0.0
Mn1 Mn+2 0 0 0 1 0.0
S2 S+6 0.539 0.107 0.244 1 0.0
S1 S+6 0.223 0.096 0.245 1 0.0
O8 O-2 0.631 0.212 0.292 1 0.0
Mn4 Mn+2 0.679 0.672 0.539 1 0.0
O12 O-2 0.296 0.547 0.294 1 0.0
O1 O-2 0.255 0.049 0.107 1 0.0
O11 O-2 0.24 0.36 0.238 1 0.0
